data_2003867
loop_
_publ_author_name
'Kumaradhas, P.'
'Nirmala, K. A.'
'Ravikumar, K.'

_publ_section_title
;<i>trans</i>-(+-)-2-(4-Methoxyphenyl)-4-oxo-2,3,4,5-tetrahydro-1,5-benzothiazepin-3-yl
 Acetate
;
_journal_issue 9
_journal_name_full 'Acta Crystallographica Section C'
_journal_page_first 1932
_journal_page_last 1934
_journal_paper_doi 10.1107/S0108270195002654
_journal_volume 51
_journal_year 1995
_chemical_formula_moiety 'C18 H17 N1 O4 S1'
_chemical_formula_sum 'C18 H17 N O4 S'
_chemical_formula_weight 343.4
_space_group_IT_number 14
_space_group_name_Hall '-P 2yn'
_space_group_name_H-M_alt 'P 1 21/n 1'
_symmetry_cell_setting monoclinic
_symmetry_space_group_name_H-M 'P 1 21/n 1'
_atom_type_scat_source 'SHELXTL-Plus  (Sheldrick,1991)'
_cell_angle_alpha 90
_cell_angle_beta 91.24(2)
_cell_angle_gamma 90
_cell_formula_units_Z 4
_cell_length_a 11.984(2)
_cell_length_b 8.769(1)
_cell_length_c 16.215(2)
_cell_measurement_reflns_used 25
_cell_measurement_temperature 294
_cell_measurement_theta_max 18
_cell_measurement_theta_min 7
_cell_volume 1703.6(4)
_computing_cell_refinement 'Siemens R3m/V software'
_computing_data_reduction SHELXTL-Plus
_computing_molecular_graphics SHELXTL-Plus
_computing_publication_material 'PARST (Nardelli,1983)'
_computing_structure_refinement SHELXTL-Plus
_computing_structure_solution SHELXTL-Plus
_diffrn_measurement_device 'Siemens R3m/V'
_diffrn_measurement_method \w/2\q
_diffrn_radiation_type 'Mo K\a'
_diffrn_radiation_wavelength 0.7106
_diffrn_reflns_av_R_equivalents 0.090
_diffrn_reflns_limit_h_max 12
_diffrn_reflns_limit_h_min 0
_diffrn_reflns_limit_k_max 9
_diffrn_reflns_limit_k_min 0
_diffrn_reflns_limit_l_max 17
_diffrn_reflns_limit_l_min -17
_diffrn_reflns_number 2554
_diffrn_reflns_theta_max 22.5
_diffrn_standards_decay_% <1
_diffrn_standards_interval_count 98
_diffrn_standards_number 2
_exptl_absorpt_coefficient_mu 0.21
_exptl_absorpt_correction_type none
_exptl_crystal_colour colourless
_exptl_crystal_density_diffrn 1.339
_exptl_crystal_density_meas 1.328
_exptl_crystal_density_method ' flotation in Xylene-CCl~4~ mixture'
_exptl_crystal_description needle
_exptl_crystal_size_max 0.18
_exptl_crystal_size_mid 0.17
_exptl_crystal_size_min 0.15
_refine_diff_density_max 0.16
_refine_diff_density_min -0.19
_refine_ls_goodness_of_fit_obs 0.91
_refine_ls_hydrogen_treatment noref
_refine_ls_number_parameters 217
_refine_ls_number_reflns 1816
_refine_ls_R_factor_obs 0.039
_refine_ls_shift/esd_max 0.001
_refine_ls_structure_factor_coef F
_refine_ls_weighting_details 'w = 1/[\s^2^(F) + 0.0047F^2^]'
_refine_ls_weighting_scheme calc
_refine_ls_wR_factor_obs 0.048
_reflns_number_observed 1816
_reflns_number_total 2229
_reflns_observed_criterion I>4\s(I)
_cod_data_source_file bk1102.cif
_cod_data_source_block structure
_cod_depositor_comments
;
The following automatic conversions were performed:
'_symmetry_cell_setting' value 'Monoclinic' changed to 'monoclinic'
according to '/home/saulius/struct/CIF-dictionaries/cif_core.dic'
dictionary named 'cif_core.dic' version 2.4.1 from 2010-06-29.

Automatic conversion script
Id: cif_fix_enum 1527 2010-12-29 10:47:43Z saulius 

The following automatic conversions were performed:

'_symmetry_cell_setting' value 'Monoclinic' changed to 'monoclinic'
according to /home/saulius/struct/CIF-dictionaries/cif_core.dic
dictionary named 'cif_core.dic' version 2.4.1 from 2010-06-29.

Automatic conversion script
Id: cif_fix_values 1715 2011-07-08 13:25:40Z adriana 

The following automatic conversions were performed:

'_refine_ls_weighting_scheme' value 'w = 1/[\s^2^(F) + 0.0047F^2^]'
was changed to 'calc'. New tag '_refine_ls_weighting_details' was
created. The value of the new tag was set to 'w = 1/[\s^2^(F) +
0.0047F^2^]'.

Automatic conversion script
Id: cif_fix_values 3143 2015-03-26 13:38:13Z robertas 
;
_cod_original_cell_volume 1703.60(10)
_cod_original_sg_symbol_H-M 'P 21/n'
_cod_original_formula_sum 'C18 H17 N1 O4 S1'
_cod_database_code 2003867

loop_
_space_group_symop_id
_space_group_symop_operation_xyz
1 x,y,z
2 -x+1/2,y+1/2,-z+1/2
3 -x,-y,-z
4 x+1/2,-y+1/2,z+1/2

loop_
_atom_site_label
_atom_site_fract_x
_atom_site_fract_y
_atom_site_fract_z
_atom_site_U_iso_or_equiv
S 0.7389(1) 0.1226(1) 0.0232(1) 0.060(1)
O(1) 0.7799(2) 0.5466(3) -0.2080(2) 0.092(1)
O(2) 0.6713(2) 0.5067(2) -0.1014(1) 0.048(1)
O(3) 0.8544(2) 0.5493(2) -0.0053(1) 0.063(1)
O(4) 0.2675(2) 0.1487(3) -0.2132(2) 0.077(1)
N 0.9311(2) 0.3247(3) -0.0412(1) 0.056(1)
C(1) 0.8402(2) 0.0730(3) -0.0496(2) 0.050(1)
C(2) 0.8433(3) -0.0772(3) -0.0784(2) 0.062(1)
C(3) 0.9294(3) -0.1270(3) -0.1266(2) 0.070(1)
C(4) 1.0139(3) -0.0290(3) -0.1467(2) 0.064(1)
C(5) 1.0136(2) 0.1205(3) -0.1193(2) 0.057(1)
C(6) 0.9266(2) 0.1719(3) -0.0713(2) 0.050(1)
C(7) 0.8450(2) 0.4219(3) -0.0378(2) 0.049(1)
C(8) 0.7361(2) 0.3743(3) -0.0799(2) 0.045(1)
C(9) 0.6596(2) 0.2787(3) -0.0257(2) 0.046(1)
C(10) 0.5560(2) 0.2320(3) -0.0728(1) 0.044(1)
C(11) 0.4522(2) 0.2906(3) -0.0521(2) 0.047(1)
C(12) 0.3587(2) 0.2594(3) -0.0991(2) 0.055(1)
C(13) 0.3654(2) 0.1684(3) -0.1689(2) 0.054(1)
C(14) 0.4664(3) 0.1071(3) -0.1895(2) 0.057(1)
C(15) 0.5606(2) 0.1382(3) -0.1416(2) 0.055(1)
C(16) 0.2712(3) 0.0637(5) -0.2870(2) 0.096(2)
C(17) 0.7006(3) 0.5831(3) -0.1688(2) 0.057(1)
C(18) 0.6239(3) 0.7123(3) -0.1866(2) 0.075(1)
H(N) .9979 .3589 -.0227 .080
H(2) .7845 -.1458 -.0640 .080
H(3) .9299 -.2302 -.1464 .080
H(4) 1.0739 -.0644 -.1800 .080
H(5) 1.0727 .1891 -.1333 .080
H(8) .7515 .3173 -.1289 .080
H(9) .6364 .3453 .0177 .080
H(11) .4470 .3539 -.0041 .080
H(12) .2878 .3001 -.0837 .080
H(14) .4714 .0430 -.2373 .080
H(15) .6312 .0949 -.1561 .080
H(16A) .1978 .0573 -.3116 .080
H(16B) .3204 .1138 -.3243 .080
H(16C) .2986 -.0371 -.2753 .080
H(18A) .6467 .7648 -.2354 .080
H(18B) .5495 .6739 -.1949 .080
H(18C) .6256 .7816 -.1408 .080

loop_
_geom_angle_atom_site_label_1
_geom_angle_atom_site_label_2
_geom_angle_atom_site_label_3
_geom_angle
_geom_angle_publ_flag
C(1) S C(9) 104.60(10) yes
C(8) O(2) C(17) 116.9(2) yes
C(13) O(4) C(16) 117.9(3) yes
C(6) N C(7) 126.0(2) yes
S C(1) C(2) 118.6(2) yes
S C(1) C(6) 122.5(2) yes
C(2) C(1) C(6) 118.3(3) yes
C(1) C(2) C(3) 120.9(3) yes
C(2) C(3) C(4) 120.0(3) yes
C(3) C(4) C(5) 120.7(3) yes
C(4) C(5) C(6) 119.6(3) yes
N C(6) C(1) 121.2(2) yes
N C(6) C(5) 118.2(2) yes
C(1) C(6) C(5) 120.5(2) yes
O(3) C(7) N 121.9(2) yes
O(3) C(7) C(8) 120.6(2) yes
N C(7) C(8) 117.5(2) yes
O(2) C(8) C(7) 110.0(2) yes
O(2) C(8) C(9) 104.7(2) yes
C(7) C(8) C(9) 114.2(2) yes
S C(9) C(8) 110.2(2) yes
S C(9) C(10) 115.5(2) yes
C(8) C(9) C(10) 110.8(2) yes
C(9) C(10) C(11) 120.7(2) yes
C(9) C(10) C(15) 121.6(2) yes
C(11) C(10) C(15) 117.6(2) yes
C(10) C(11) C(12) 121.1(2) yes
C(11) C(12) C(13) 120.5(3) yes
O(4) C(13) C(12) 115.8(2) yes
O(4) C(13) C(14) 124.9(3) yes
C(12) C(13) C(14) 119.4(3) yes
C(13) C(14) C(15) 120.0(3) yes
C(10) C(15) C(14) 121.4(3) yes
O(1) C(17) O(2) 121.8(3) yes
O(1) C(17) C(18) 126.6(3) yes
O(2) C(17) C(18) 111.7(3) yes

loop_
_geom_bond_atom_site_label_1
_geom_bond_atom_site_label_2
_geom_bond_distance
_geom_bond_publ_flag
S C(1) 1.766(3) yes
S C(9) 1.837(3) yes
O(1) C(17) 1.197(4) yes
O(2) C(8) 1.436(3) yes
O(2) C(17) 1.336(3) yes
O(3) C(7) 1.239(3) yes
O(4) C(13) 1.372(3) yes
O(4) C(16) 1.411(5) yes
N C(6) 1.427(3) yes
N C(7) 1.341(3) yes
C(1) C(2) 1.398(4) yes
C(1) C(6) 1.401(4) yes
C(2) C(3) 1.379(5) yes
C(3) C(4) 1.373(5) yes
C(4) C(5) 1.384(4) yes
C(5) C(6) 1.391(4) yes
C(7) C(8) 1.519(4) yes
C(9) C(8) 1.533(4) yes
C(9) C(10) 1.501(3) yes
C(10) C(11) 1.393(4) yes
C(10) C(15) 1.389(4) yes
C(11) C(12) 1.369(4) yes
C(12) C(13) 1.389(4) yes
C(13) C(14) 1.373(4) yes
C(14) C(15) 1.384(4) yes
C(17) C(18) 1.484(4) yes

loop_
_geom_torsion_atom_site_label_1
_geom_torsion_atom_site_label_2
_geom_torsion_atom_site_label_3
_geom_torsion_atom_site_label_4
_geom_torsion
_geom_torsion_publ_flag
S C(9) C(8) C(7) -48.9(2) yes
C(9) C(8) C(7) N 86.9(3) yes
C(8) C(7) N C(6) -8.8(4) yes
C(7) N C(6) C(1) -44.3(4) yes
N C(6) C(1) S -6.1(4) yes
C(6) C(1) S C(9) 66.4(3) yes
C(1) S C(9) C(8) -32.8(2) yes
S C(9) C(10) C(15) -62.9(3) yes
S C(9) C(8) O(2) -169.30(10) yes
C(9) C(8) O(2) C(17) -158.0(2) yes
C(8) O(2) C(17) C(18) 177.1(2) yes
C(8) O(2) C(17) O(1) -2.7(4) yes
O(2) C(8) C(9) C(10) 61.5(3) yes
